data_7702758
loop_
_publ_author_name
'Liddle, Stephen T.'
'Clegg, William'

_publ_section_title
;
 Formation of [M(15-crown-5)2]2[Li(NHPy)3] (M = K or Cs): the first
 structurally authenticated examples of a monomeric lithium species
 coordinated by three amide anions
;
_journal_issue 24
_journal_name_full 'Journal of the Chemical Society, Dalton Transactions'
_journal_page_first 3549
_journal_paper_doi 10.1039/b109903p
_journal_year 2001
_chemical_formula_sum 'C55 H95 Cs2 Li N6 O20'
_chemical_formula_weight 1433.13
_space_group_IT_number 2
_space_group_name_Hall '-P 1'
_space_group_name_H-M_alt 'P -1'
_symmetry_cell_setting triclinic
_symmetry_space_group_name_H-M 'P -1'
_atom_sites_solution_hydrogens geom
_atom_sites_solution_primary direct
_atom_sites_solution_secondary difmap
_audit_creation_method SHELXL-97
_cell_angle_alpha 77.781(2)
_cell_angle_beta 71.818(2)
_cell_angle_gamma 68.921(2)
_cell_formula_units_Z 2
_cell_length_a 14.2706(9)
_cell_length_b 14.6824(9)
_cell_length_c 18.2599(11)
_cell_measurement_reflns_used 13524
_cell_measurement_temperature 220(2)
_cell_measurement_theta_max 28.47
_cell_measurement_theta_min 2.36
_cell_volume 3370.3(4)
_computing_cell_refinement 'Siemens Saint'
_computing_data_collection 'Siemens SMART'
_computing_data_reduction 'Siemens SAINT'
_computing_molecular_graphics 'Siemens SHELXTL'
_computing_publication_material 'SHELXTL and local programs'
_computing_structure_refinement 'Siemens SHELXTL'
_computing_structure_solution 'Siemens SHELXTL'
_diffrn_ambient_temperature 220(2)
_diffrn_measured_fraction_theta_full 0.987
_diffrn_measured_fraction_theta_max 0.891
_diffrn_measurement_device_type 'Siemens SMART CCD diffractometer'
_diffrn_measurement_method '\w rotation with narrow frames'
_diffrn_radiation_monochromator graphite
_diffrn_radiation_source 'fine-focus sealed tube'
_diffrn_radiation_type MoK\a
_diffrn_radiation_wavelength 0.71073
_diffrn_reflns_av_R_equivalents 0.0237
_diffrn_reflns_av_sigmaI/netI 0.0515
_diffrn_reflns_limit_h_max 18
_diffrn_reflns_limit_h_min -18
_diffrn_reflns_limit_k_max 19
_diffrn_reflns_limit_k_min -19
_diffrn_reflns_limit_l_max 24
_diffrn_reflns_limit_l_min -24
_diffrn_reflns_number 29613
_diffrn_reflns_theta_full 26.00
_diffrn_reflns_theta_max 28.66
_diffrn_reflns_theta_min 1.50
_diffrn_standards_decay_% 0
_diffrn_standards_number 0
_exptl_absorpt_coefficient_mu 1.153
_exptl_absorpt_correction_T_max 0.4762
_exptl_absorpt_correction_T_min 0.3478
_exptl_absorpt_correction_type empirical
_exptl_crystal_colour 'pale yellow'
_exptl_crystal_density_diffrn 1.412
_exptl_crystal_density_method 'not measured'
_exptl_crystal_description plate
_exptl_crystal_F_000 1480
_exptl_crystal_size_max 0.80
_exptl_crystal_size_mid 0.52
_exptl_crystal_size_min 0.10
_refine_diff_density_max 1.510
_refine_diff_density_min -0.680
_refine_diff_density_rms 0.090
_refine_ls_extinction_method none
_refine_ls_goodness_of_fit_ref 0.884
_refine_ls_hydrogen_treatment mixed
_refine_ls_matrix_type full
_refine_ls_number_parameters 766
_refine_ls_number_reflns 15450
_refine_ls_number_restraints 40
_refine_ls_restrained_S_all 0.891
_refine_ls_R_factor_all 0.1194
_refine_ls_R_factor_gt 0.0651
_refine_ls_shift/su_max 3.404
_refine_ls_shift/su_mean 0.663
_refine_ls_structure_factor_coef Fsqd
_refine_ls_weighting_details 'calc w=1/[\s^2^(Fo^2^)+(0.1333P)^2^+0.0000P] where P=(Fo^2^+2Fc^2^)/3'
_refine_ls_weighting_scheme calc
_refine_ls_wR_factor_gt 0.1820
_refine_ls_wR_factor_ref 0.2108
_reflns_number_gt 7548
_reflns_number_total 15450
_reflns_threshold_expression >2sigma(I)
_cod_data_source_file b109903p.txt
_cod_data_source_block stl57
_cod_original_sg_symbol_H-M P-1
_cod_database_code 7702758

loop_
_symmetry_equiv_pos_as_xyz
'x, y, z'
'-x, -y, -z'

loop_
_atom_site_label
_atom_site_type_symbol
_atom_site_fract_x
_atom_site_fract_y
_atom_site_fract_z
_atom_site_U_iso_or_equiv
_atom_site_adp_type
_atom_site_occupancy
_atom_site_symmetry_multiplicity
_atom_site_calc_flag
_atom_site_refinement_flags
Li1 Li 1.2463(9) 1.3235(10) 0.2495(7) 0.091(3) Uani 1 1 d .
N1 N 1.1564(4) 1.6206(5) 0.2933(3) 0.0951(16) Uani 1 1 d .
N2 N 1.1841(5) 1.4609(4) 0.2687(4) 0.0973(18) Uani 1 1 d .
H2N H 1.110(6) 1.480(5) 0.302(4) 0.117 Uiso 1 1 d .
C1 C 1.1913(7) 1.6969(7) 0.2795(5) 0.106(2) Uani 1 1 d .
H1 H 1.1463 1.7545 0.3017 0.127 Uiso 1 1 calc R
C2 C 1.2858(8) 1.6971(8) 0.2363(6) 0.127(3) Uani 1 1 d .
H2 H 1.3075 1.7526 0.2283 0.152 Uiso 1 1 calc R
C3 C 1.3523(7) 1.6094(9) 0.2028(5) 0.128(3) Uani 1 1 d .
H3 H 1.4198 1.6056 0.1719 0.153 Uiso 1 1 calc R
C4 C 1.3181(5) 1.5325(6) 0.2155(4) 0.0897(19) Uani 1 1 d .
H4 H 1.3626 1.4740 0.1944 0.108 Uiso 1 1 calc R
C5 C 1.2173(4) 1.5374(5) 0.2597(3) 0.0753(16) Uani 1 1 d .
N3 N 1.1303(5) 1.1078(4) 0.4168(5) 0.1036(19) Uani 1 1 d .
N4 N 1.1913(5) 1.2205(4) 0.3217(5) 0.1008(19) Uani 1 1 d .
H4N H 1.230(6) 1.176(5) 0.294(4) 0.121 Uiso 1 1 d .
C6 C 1.0647(8) 1.0937(7) 0.4839(7) 0.119(3) Uani 1 1 d .
H6 H 1.0677 1.0286 0.5042 0.142 Uiso 1 1 calc R
C7 C 0.9917(8) 1.1677(7) 0.5267(6) 0.108(3) Uani 1 1 d .
H7 H 0.9434 1.1531 0.5721 0.130 Uiso 1 1 calc R
C8 C 0.9911(7) 1.2623(5) 0.5018(5) 0.093(2) Uani 1 1 d .
H8 H 0.9455 1.3135 0.5315 0.112 Uiso 1 1 calc R
C9 C 1.0582(5) 1.2809(5) 0.4327(5) 0.090(2) Uani 1 1 d .
H9 H 1.0579 1.3458 0.4143 0.108 Uiso 1 1 calc R
C10 C 1.1284(5) 1.2034(5) 0.3883(5) 0.0836(18) Uani 1 1 d .
N5 N 1.4282(9) 1.2985(7) 0.0623(8) 0.175(4) Uani 1 1 d .
N6 N 1.3667(7) 1.2321(7) 0.1857(5) 0.152(3) Uani 1 1 d .
H6N H 1.388(8) 1.189(8) 0.233(6) 0.183 Uiso 1 1 d .
C11 C 1.4793(11) 1.2914(9) -0.0071(7) 0.147(4) Uani 1 1 d .
H11 H 1.4815 1.3491 -0.0407 0.176 Uiso 1 1 calc R
C12 C 1.5316(9) 1.2034(12) -0.0353(5) 0.143(4) Uani 1 1 d .
H12 H 1.5713 1.1997 -0.0871 0.171 Uiso 1 1 calc R
C13 C 1.5249(8) 1.1219(7) 0.0126(8) 0.134(4) Uani 1 1 d .
H13 H 1.5589 1.0600 -0.0057 0.160 Uiso 1 1 calc R
C14 C 1.4690(7) 1.1288(7) 0.0877(6) 0.104(2) Uani 1 1 d .
H14 H 1.4639 1.0724 0.1223 0.125 Uiso 1 1 calc R
C15 C 1.4219(5) 1.2177(10) 0.1105(4) 0.116(3) Uani 1 1 d .
Cs1 Cs 0.90862(3) 1.22491(3) 0.11589(2) 0.08245(17) Uani 1 1 d .
O1 O 0.9149(14) 1.1563(12) -0.0332(8) 0.311(10) Uani 1 1 d D
C16 C 0.899(3) 1.2204(14) -0.0835(12) 0.48(3) Uani 1 1 d D
H16A H 0.8280 1.2282 -0.0840 0.570 Uiso 1 1 calc R
H16B H 0.9437 1.1893 -0.1303 0.570 Uiso 1 1 calc R
C17 C 0.9027(14) 1.3101(12) -0.1008(6) 0.200(7) Uani 1 1 d D
H17A H 0.8622 1.3456 -0.1386 0.240 Uiso 1 1 calc R
H17B H 0.9749 1.3089 -0.1246 0.240 Uiso 1 1 calc R
O2 O 0.8582(9) 1.3650(7) -0.0265(6) 0.215(5) Uani 1 1 d D
C18 C 0.7786(11) 1.4206(12) -0.0329(12) 0.272(13) Uani 1 1 d D
H18A H 0.7475 1.3905 -0.0582 0.326 Uiso 1 1 calc R
H18B H 0.7910 1.4784 -0.0675 0.326 Uiso 1 1 calc R
C19 C 0.7107(14) 1.4504(15) 0.0325(11) 0.38(2) Uani 1 1 d D
H19A H 0.7304 1.5034 0.0420 0.453 Uiso 1 1 calc R
H19B H 0.6449 1.4829 0.0178 0.453 Uiso 1 1 calc R
O3 O 0.6848(10) 1.4064(8) 0.0992(7) 0.215(5) Uani 1 1 d D
C20 C 0.6450(16) 1.3624(12) 0.1368(13) 0.33(2) Uani 1 1 d D
H20A H 0.6950 1.3036 0.1133 0.398 Uiso 1 1 calc R
H20B H 0.5918 1.3834 0.1080 0.398 Uiso 1 1 calc R
C21 C 0.5987(8) 1.3145(11) 0.1863(10) 0.182(7) Uani 1 1 d D
H21A H 0.5430 1.3079 0.1692 0.218 Uiso 1 1 calc R
H21B H 0.5674 1.3467 0.2339 0.218 Uiso 1 1 calc R
O4 O 0.6688(11) 1.2225(12) 0.2000(10) 0.325(10) Uani 1 1 d D
C22 C 0.6926(18) 1.1414(10) 0.1924(11) 0.215(11) Uani 1 1 d D
H22A H 0.6450 1.1209 0.2394 0.259 Uiso 1 1 calc R
H22B H 0.7594 1.1184 0.2058 0.259 Uiso 1 1 calc R
C23 C 0.7090(17) 1.0735(15) 0.1510(11) 0.311(15) Uani 1 1 d D
H23A H 0.6637 1.0949 0.1156 0.373 Uiso 1 1 calc R
H23B H 0.7010 1.0128 0.1830 0.373 Uiso 1 1 calc R
O5 O 0.8165(13) 1.0628(9) 0.1098(12) 0.347(13) Uani 1 1 d D
C24 C 0.846(3) 1.043(2) 0.0406(16) 0.41(3) Uani 1 1 d D
H24A H 0.9166 0.9967 0.0359 0.495 Uiso 1 1 calc R
H24B H 0.8034 1.0043 0.0395 0.495 Uiso 1 1 calc R
C25 C 0.852(3) 1.097(2) -0.0254(16) 0.51(4) Uani 1 1 d D
H25A H 0.7826 1.1395 -0.0291 0.608 Uiso 1 1 calc R
H25B H 0.8822 1.0555 -0.0676 0.608 Uiso 1 1 calc R
O6 O 1.1216(7) 1.0716(5) 0.1525(5) 0.151(3) Uani 1 1 d D
C26 C 1.2075(8) 1.0949(9) 0.1293(8) 0.159(4) Uani 1 1 d D
H26A H 1.2679 1.0356 0.1292 0.191 Uiso 1 1 calc R
H26B H 1.2069 1.1377 0.1641 0.191 Uiso 1 1 calc R
C27 C 1.2128(10) 1.1430(10) 0.0552(8) 0.181(6) Uani 1 1 d D
H27A H 1.2817 1.1513 0.0347 0.218 Uiso 1 1 calc R
H27B H 1.2091 1.0992 0.0233 0.218 Uiso 1 1 calc R
O7 O 1.1378(8) 1.2366(8) 0.0433(5) 0.180(4) Uani 1 1 d D
C28 C 1.1548(18) 1.3096(13) 0.0461(14) 0.258(13) Uani 1 1 d D
H28A H 1.2205 1.2882 0.0608 0.310 Uiso 1 1 calc R
H28B H 1.1679 1.3419 -0.0072 0.310 Uiso 1 1 calc R
C29 C 1.0899(18) 1.3779(17) 0.0898(17) 0.50(3) Uani 1 1 d D
H29A H 1.0904 1.4394 0.0561 0.594 Uiso 1 1 calc R
H29B H 1.1261 1.3751 0.1283 0.594 Uiso 1 1 calc R
O8 O 0.9945(11) 1.3941(8) 0.1287(8) 0.211(5) Uani 1 1 d D
C30 C 0.9494(15) 1.4135(14) 0.1887(10) 0.248(12) Uani 1 1 d D
H30A H 0.8782 1.4367 0.1830 0.297 Uiso 1 1 calc R
H30B H 0.9646 1.4736 0.1883 0.297 Uiso 1 1 calc R
C31 C 0.9338(13) 1.3835(10) 0.2593(8) 0.190(6) Uani 1 1 d D
H31A H 0.9016 1.4383 0.2911 0.228 Uiso 1 1 calc R
H31B H 0.9985 1.3412 0.2726 0.228 Uiso 1 1 calc R
O9 O 0.8621(7) 1.3276(10) 0.2691(6) 0.195(5) Uani 1 1 d D
C32 C 0.8576(14) 1.2549(15) 0.3161(11) 0.268(12) Uani 1 1 d D
H32A H 0.7986 1.2422 0.3083 0.322 Uiso 1 1 calc R
H32B H 0.8299 1.2837 0.3652 0.322 Uiso 1 1 calc R
C33 C 0.9128(13) 1.1665(13) 0.3372(6) 0.237(9) Uani 1 1 d D
H33A H 0.8763 1.1412 0.3880 0.284 Uiso 1 1 calc R
H33B H 0.9800 1.1664 0.3407 0.284 Uiso 1 1 calc R
O10 O 0.9275(9) 1.1065(10) 0.2777(5) 0.189(4) Uani 1 1 d D
C34 C 1.0132(14) 1.0350(12) 0.2656(13) 0.238(9) Uani 1 1 d D
H34A H 0.9956 0.9885 0.2450 0.285 Uiso 1 1 calc R
H34B H 1.0179 1.0055 0.3183 0.285 Uiso 1 1 calc R
C35 C 1.1093(12) 1.0226(10) 0.2283(8) 0.188(6) Uani 1 1 d D
H35A H 1.1459 0.9522 0.2256 0.226 Uiso 1 1 calc R
H35B H 1.1417 1.0465 0.2572 0.226 Uiso 1 1 calc R
Cs2 Cs 0.60239(3) 0.74479(4) 0.39486(2) 0.08637(18) Uani 1 1 d .
O11 O 0.6645(12) 0.6318(16) 0.2417(9) 0.258(6) Uani 1 1 d .
C36 C 0.6281(18) 0.5574(13) 0.2544(15) 0.227(9) Uani 1 1 d .
H36A H 0.5704 0.5734 0.2307 0.273 Uiso 1 1 calc R
H36B H 0.6827 0.4983 0.2346 0.273 Uiso 1 1 calc R
C37 C 0.600(2) 0.548(2) 0.3216(13) 0.37(2) Uani 1 1 d .
H37A H 0.6510 0.5703 0.3321 0.448 Uiso 1 1 calc R
H37B H 0.6292 0.4759 0.3291 0.448 Uiso 1 1 calc R
O12 O 0.5391(16) 0.5579(13) 0.3823(13) 0.298(9) Uani 1 1 d .
C38 C 0.434(2) 0.578(2) 0.4085(16) 0.316(15) Uani 1 1 d .
H38A H 0.4066 0.5833 0.3641 0.380 Uiso 1 1 calc R
H38B H 0.4199 0.5217 0.4444 0.380 Uiso 1 1 calc R
C39 C 0.384(2) 0.6532(15) 0.4418(10) 0.331(19) Uani 1 1 d .
H39A H 0.3256 0.6737 0.4179 0.397 Uiso 1 1 calc R
H39B H 0.3580 0.6192 0.4923 0.397 Uiso 1 1 calc R
O13 O 0.3659(16) 0.7219(16) 0.4624(10) 0.262(7) Uani 1 1 d .
C40 C 0.320(2) 0.8242(19) 0.4507(15) 0.281(17) Uani 1 1 d .
H40A H 0.2496 0.8396 0.4861 0.337 Uiso 1 1 calc R
H40B H 0.3587 0.8542 0.4684 0.337 Uiso 1 1 calc R
C41 C 0.3090(11) 0.8722(17) 0.3801(17) 0.295(13) Uani 1 1 d .
H41A H 0.2489 0.9321 0.3835 0.353 Uiso 1 1 calc R
H41B H 0.3069 0.8301 0.3460 0.353 Uiso 1 1 calc R
O14 O 0.3920(11) 0.8892(15) 0.3620(16) 0.295(9) Uani 1 1 d .
C42 C 0.416(2) 0.9326(19) 0.2828(12) 0.249(13) Uani 1 1 d .
H42A H 0.3583 0.9419 0.2609 0.299 Uiso 1 1 calc R
H42B H 0.4201 0.9979 0.2828 0.299 Uiso 1 1 calc R
C43 C 0.4929(16) 0.889(3) 0.242(2) 0.43(3) Uani 1 1 d .
H43A H 0.4787 0.8268 0.2463 0.510 Uiso 1 1 calc R
H43B H 0.4821 0.9221 0.1913 0.510 Uiso 1 1 calc R
O15 O 0.5810(19) 0.8610(15) 0.2269(12) 0.291(8) Uani 1 1 d .
C44 C 0.632(2) 0.794(2) 0.1714(9) 0.284(15) Uani 1 1 d .
H44A H 0.5828 0.7958 0.1438 0.341 Uiso 1 1 calc R
H44B H 0.6877 0.8164 0.1334 0.341 Uiso 1 1 calc R
C45 C 0.6743(18) 0.701(2) 0.1995(13) 0.37(3) Uani 1 1 d .
H45A H 0.7062 0.6708 0.1507 0.441 Uiso 1 1 calc R
H45B H 0.7328 0.7073 0.2128 0.441 Uiso 1 1 calc R
O16 O 0.8354(8) 0.6134(8) 0.3694(8) 0.197(4) Uani 1 1 d .
C46 C 0.8804(15) 0.5825(12) 0.4203(13) 0.207(9) Uani 1 1 d .
H46A H 0.8878 0.6363 0.4397 0.248 Uiso 1 1 calc R
H46B H 0.9494 0.5357 0.4019 0.248 Uiso 1 1 calc R
C47 C 0.8125(12) 0.5341(11) 0.4806(13) 0.206(9) Uani 1 1 d .
H47A H 0.8047 0.4841 0.4570 0.247 Uiso 1 1 calc R
H47B H 0.8497 0.4992 0.5204 0.247 Uiso 1 1 calc R
O17 O 0.7134(12) 0.5890(7) 0.5183(6) 0.182(4) Uani 1 1 d .
C48 C 0.685(2) 0.6348(14) 0.5725(10) 0.365(19) Uani 1 1 d .
H48A H 0.7146 0.5823 0.6099 0.438 Uiso 1 1 calc R
H48B H 0.7337 0.6728 0.5545 0.438 Uiso 1 1 calc R
C49 C 0.6215(9) 0.6849(13) 0.6148(5) 0.190(6) Uani 1 1 d .
H49A H 0.6525 0.7082 0.6450 0.228 Uiso 1 1 calc R
H49B H 0.5767 0.6486 0.6508 0.228 Uiso 1 1 calc R
O18 O 0.5603(8) 0.7678(11) 0.5728(6) 0.215(5) Uani 1 1 d .
C50 C 0.558(2) 0.8629(15) 0.5656(18) 0.299(16) Uani 1 1 d .
H50A H 0.5042 0.8993 0.5377 0.359 Uiso 1 1 calc R
H50B H 0.5272 0.8810 0.6186 0.359 Uiso 1 1 calc R
C51 C 0.629(2) 0.9061(15) 0.5366(16) 0.279(14) Uani 1 1 d .
H51A H 0.6940 0.8676 0.5511 0.334 Uiso 1 1 calc R
H51B H 0.6054 0.9724 0.5518 0.334 Uiso 1 1 calc R
O19 O 0.6389(9) 0.9076(8) 0.4609(10) 0.195(5) Uani 1 1 d .
C52 C 0.717(2) 0.927(2) 0.414(2) 0.34(2) Uani 1 1 d .
H52A H 0.6999 0.9971 0.4174 0.413 Uiso 1 1 calc R
H52B H 0.7710 0.8942 0.4419 0.413 Uiso 1 1 calc R
C53 C 0.767(2) 0.9202(14) 0.3479(11) 0.211(10) Uani 1 1 d .
H53A H 0.8318 0.9330 0.3413 0.253 Uiso 1 1 calc R
H53B H 0.7277 0.9710 0.3144 0.253 Uiso 1 1 calc R
O20 O 0.7915(9) 0.8235(11) 0.3220(6) 0.188(4) Uani 1 1 d .
C54 C 0.8863(13) 0.7655(17) 0.3126(9) 0.208(7) Uani 1 1 d .
H54A H 0.9115 0.7654 0.3568 0.249 Uiso 1 1 calc R
H54B H 0.9302 0.7906 0.2657 0.249 Uiso 1 1 calc R
C55 C 0.8955(12) 0.6710(15) 0.3063(13) 0.220(9) Uani 1 1 d .
H55A H 0.9693 0.6328 0.2987 0.264 Uiso 1 1 calc R
H55B H 0.8773 0.6727 0.2584 0.264 Uiso 1 1 calc R

loop_
_atom_site_aniso_label
_atom_site_aniso_U_11
_atom_site_aniso_U_22
_atom_site_aniso_U_33
_atom_site_aniso_U_23
_atom_site_aniso_U_13
_atom_site_aniso_U_12
Li1 0.066(6) 0.120(9) 0.085(7) -0.037(6) -0.019(5) -0.015(6)
N1 0.086(4) 0.096(4) 0.098(4) -0.003(3) -0.019(3) -0.030(3)
N2 0.077(4) 0.088(4) 0.111(5) 0.005(3) -0.009(3) -0.028(3)
C1 0.108(6) 0.120(6) 0.095(5) -0.011(5) -0.021(5) -0.049(5)
C2 0.136(8) 0.147(8) 0.128(7) 0.006(6) -0.039(6) -0.090(7)
C3 0.084(5) 0.187(10) 0.117(7) 0.007(7) -0.011(5) -0.075(6)
C4 0.068(4) 0.118(5) 0.077(4) 0.007(4) -0.020(3) -0.031(4)
C5 0.061(3) 0.091(4) 0.067(3) 0.017(3) -0.025(3) -0.024(3)
N3 0.112(5) 0.057(4) 0.168(6) -0.003(4) -0.085(5) -0.021(3)
N4 0.096(4) 0.073(4) 0.145(6) -0.030(4) -0.053(4) -0.012(3)
C6 0.128(7) 0.096(6) 0.169(9) 0.023(7) -0.093(7) -0.053(6)
C7 0.113(6) 0.110(7) 0.121(7) 0.028(5) -0.062(5) -0.054(5)
C8 0.097(5) 0.082(5) 0.106(6) -0.008(4) -0.043(5) -0.019(4)
C9 0.100(5) 0.058(4) 0.130(6) -0.013(4) -0.067(5) -0.013(4)
C10 0.081(4) 0.084(5) 0.108(5) -0.002(4) -0.053(4) -0.033(4)
N5 0.188(9) 0.135(7) 0.234(12) 0.021(8) -0.144(9) -0.034(7)
N6 0.135(6) 0.157(8) 0.127(7) -0.006(5) -0.010(5) -0.028(6)
C11 0.204(12) 0.152(10) 0.099(7) 0.030(7) -0.067(8) -0.073(9)
C12 0.151(9) 0.202(12) 0.065(5) -0.025(7) -0.008(5) -0.056(9)
C13 0.104(7) 0.101(7) 0.197(12) -0.054(7) -0.052(8) -0.003(5)
C14 0.087(5) 0.101(6) 0.112(6) 0.032(5) -0.025(5) -0.041(5)
C15 0.053(4) 0.212(11) 0.076(5) -0.035(6) -0.003(3) -0.033(5)
Cs1 0.0750(3) 0.1243(4) 0.0670(2) 0.0045(2) -0.03830(19) -0.0451(2)
O1 0.40(2) 0.305(18) 0.275(19) -0.135(15) -0.181(18) -0.026(17)
C16 0.66(6) 0.28(3) 0.156(19) -0.048(18) 0.05(3) 0.11(4)
C17 0.259(18) 0.31(2) 0.060(5) 0.011(9) -0.056(8) -0.127(17)
O2 0.273(11) 0.197(8) 0.252(12) 0.113(8) -0.198(10) -0.133(8)
C18 0.179(13) 0.270(17) 0.41(3) 0.20(2) -0.194(18) -0.155(13)
C19 0.217(17) 0.38(3) 0.186(19) 0.096(19) 0.075(15) 0.130(18)
O3 0.227(12) 0.206(11) 0.179(11) -0.065(9) 0.036(9) -0.080(9)
C20 0.32(3) 0.210(17) 0.36(3) -0.163(19) 0.25(2) -0.178(18)
C21 0.067(6) 0.211(13) 0.237(17) -0.075(13) 0.022(8) -0.031(7)
O4 0.197(14) 0.297(19) 0.53(3) 0.03(2) -0.115(17) -0.156(15)
C22 0.25(2) 0.129(10) 0.202(18) 0.022(11) 0.000(15) -0.055(13)
C23 0.44(3) 0.42(3) 0.29(3) 0.17(2) -0.23(2) -0.39(3)
O5 0.287(18) 0.161(10) 0.69(4) -0.108(16) -0.27(2) -0.031(11)
C24 0.43(6) 0.30(4) 0.60(9) -0.15(5) -0.11(5) -0.19(4)
C25 0.94(10) 0.34(4) 0.50(6) -0.09(4) -0.40(7) -0.30(5)
O6 0.142(7) 0.139(5) 0.191(8) -0.014(5) -0.079(6) -0.037(5)
C26 0.104(7) 0.190(11) 0.181(11) -0.034(9) -0.063(7) -0.014(7)
C27 0.166(10) 0.198(12) 0.163(11) -0.054(9) -0.099(9) 0.030(9)
O7 0.220(10) 0.226(9) 0.142(6) 0.038(6) -0.053(6) -0.152(8)
C28 0.34(3) 0.225(17) 0.20(3) 0.018(17) -0.02(2) -0.15(2)
C29 0.45(4) 0.50(4) 0.60(5) -0.38(4) 0.31(3) -0.43(3)
O8 0.240(14) 0.205(9) 0.204(12) -0.070(9) -0.096(10) -0.033(9)
C30 0.26(2) 0.24(2) 0.159(15) -0.069(16) -0.078(16) 0.066(16)
C31 0.218(15) 0.185(12) 0.211(14) -0.099(11) -0.117(12) -0.020(11)
O9 0.118(6) 0.299(13) 0.161(8) -0.076(9) -0.066(6) -0.003(8)
C32 0.181(16) 0.37(3) 0.226(19) 0.10(2) -0.130(15) -0.063(18)
C33 0.192(14) 0.38(2) 0.068(6) -0.031(10) -0.052(7) 0.014(14)
O10 0.197(9) 0.304(13) 0.111(6) 0.045(7) -0.065(6) -0.148(9)
C34 0.195(14) 0.178(13) 0.38(3) 0.072(14) -0.195(17) -0.063(12)
C35 0.191(13) 0.168(11) 0.200(13) 0.076(9) -0.111(11) -0.052(10)
Cs2 0.0655(2) 0.1354(4) 0.0737(3) -0.0206(2) -0.03348(19) -0.0316(2)
O11 0.214(14) 0.36(2) 0.175(12) -0.063(13) -0.047(10) -0.047(14)
C36 0.218(18) 0.199(15) 0.31(3) -0.134(16) -0.105(17) -0.024(12)
C37 0.34(3) 0.51(5) 0.21(2) -0.26(3) 0.07(2) -0.07(3)
O12 0.275(18) 0.322(18) 0.33(2) -0.135(18) -0.027(16) -0.123(16)
C38 0.25(3) 0.34(3) 0.41(3) -0.08(2) 0.03(2) -0.23(3)
C39 0.74(6) 0.223(17) 0.129(12) 0.003(11) -0.075(19) -0.31(3)
O13 0.31(2) 0.298(18) 0.230(15) -0.002(15) -0.072(13) -0.173(17)
C40 0.24(3) 0.32(3) 0.31(3) -0.21(3) -0.18(3) 0.05(2)
C41 0.095(8) 0.42(3) 0.39(3) -0.30(2) -0.136(12) 0.099(12)
O14 0.133(11) 0.330(19) 0.45(3) -0.26(2) -0.081(13) 0.019(10)
C42 0.31(3) 0.29(3) 0.197(17) 0.019(18) -0.19(2) -0.07(2)
C43 0.137(14) 0.56(6) 0.49(5) -0.08(4) -0.15(2) 0.07(2)
O15 0.38(2) 0.331(19) 0.251(18) 0.091(15) -0.153(18) -0.219(18)
C44 0.43(4) 0.45(4) 0.077(9) 0.016(15) -0.035(14) -0.31(3)
C45 0.246(19) 0.53(5) 0.18(2) 0.19(3) -0.021(15) -0.11(3)
O16 0.136(7) 0.192(8) 0.281(12) -0.116(8) -0.096(8) 0.012(7)
C46 0.176(19) 0.173(13) 0.30(2) -0.075(14) -0.138(19) 0.001(13)
C47 0.125(11) 0.132(11) 0.35(3) -0.017(13) -0.097(14) -0.006(9)
O17 0.291(14) 0.167(8) 0.151(7) 0.007(6) -0.102(8) -0.121(9)
C48 0.64(5) 0.205(18) 0.095(11) 0.000(11) -0.014(18) -0.03(2)
C49 0.121(8) 0.341(18) 0.057(5) -0.003(8) -0.021(5) -0.027(10)
O18 0.146(7) 0.314(14) 0.157(8) -0.098(9) -0.058(6) 0.015(9)
C50 0.31(3) 0.212(18) 0.37(4) -0.15(2) -0.17(3) 0.068(19)
C51 0.34(3) 0.250(18) 0.36(3) -0.179(19) -0.22(3) -0.039(17)
O19 0.135(7) 0.189(8) 0.281(14) -0.102(10) -0.086(8) -0.005(6)
C52 0.20(2) 0.18(2) 0.54(6) -0.04(3) 0.01(4) -0.032(18)
C53 0.31(3) 0.160(12) 0.222(18) 0.031(12) -0.095(18) -0.146(18)
O20 0.147(7) 0.277(13) 0.151(7) 0.013(8) -0.038(6) -0.101(8)
C54 0.141(13) 0.34(2) 0.134(10) -0.031(13) 0.007(9) -0.096(16)
C55 0.133(11) 0.28(2) 0.30(3) -0.067(18) -0.047(13) -0.119(14)

loop_
_atom_type_symbol
_atom_type_description
_atom_type_scat_dispersion_real
_atom_type_scat_dispersion_imag
_atom_type_scat_source
C C 0.0033 0.0016 'International Tables Vol C Tables 4.2.6.8 and 6.1.1.4'
H H 0.0000 0.0000 'International Tables Vol C Tables 4.2.6.8 and 6.1.1.4'
Li Li -0.0003 0.0001 'International Tables Vol C Tables 4.2.6.8 and 6.1.1.4'
N N 0.0061 0.0033 'International Tables Vol C Tables 4.2.6.8 and 6.1.1.4'
O O 0.0106 0.0060 'International Tables Vol C Tables 4.2.6.8 and 6.1.1.4'
Cs Cs -0.3680 2.1192 'International Tables Vol C Tables 4.2.6.8 and 6.1.1.4'

loop_
_geom_angle_atom_site_label_1
_geom_angle_atom_site_label_2
_geom_angle_atom_site_label_3
_geom_angle
N2 Li1 N6 142.8(8)
N2 Li1 N4 120.5(6)
N6 Li1 N4 96.1(6)
C1 N1 C5 119.7(6)
C5 N2 Li1 136.6(6)
N1 C1 C2 124.3(9)
C1 C2 C3 116.9(8)
C4 C3 C2 119.4(8)
C3 C4 C5 121.1(8)
N2 C5 N1 121.9(5)
N2 C5 C4 119.7(7)
N1 C5 C4 118.4(6)
C6 N3 C10 117.6(7)
C10 N4 Li1 144.4(6)
N3 C6 C7 124.8(8)
C8 C7 C6 118.9(9)
C7 C8 C9 118.5(8)
C8 C9 C10 120.9(7)
N4 C10 N3 119.5(7)
N4 C10 C9 121.3(7)
N3 C10 C9 119.2(7)
C11 N5 C15 119.8(11)
C15 N6 Li1 142.8(9)
N5 C11 C12 122.3(11)
C13 C12 C11 118.2(9)
C12 C13 C14 119.9(9)
C15 C14 C13 117.8(8)
C14 C15 N5 121.9(8)
C14 C15 N6 122.1(12)
N5 C15 N6 115.9(13)
O2 Cs1 O1 56.4(4)
O2 Cs1 O5 100.0(4)
O1 Cs1 O5 55.2(5)
O2 Cs1 O10 170.4(4)
O1 Cs1 O10 130.3(4)
O5 Cs1 O10 82.0(4)
O2 Cs1 O8 80.8(3)
O1 Cs1 O8 126.9(4)
O5 Cs1 O8 177.5(4)
O10 Cs1 O8 96.9(3)
O2 Cs1 O7 85.3(3)
O1 Cs1 O7 90.5(4)
O5 Cs1 O7 129.5(4)
O10 Cs1 O7 100.8(2)
O8 Cs1 O7 52.8(3)
O2 Cs1 O9 115.7(3)
O1 Cs1 O9 169.4(3)
O5 Cs1 O9 124.5(5)
O10 Cs1 O9 56.6(3)
O8 Cs1 O9 53.2(3)
O7 Cs1 O9 96.0(3)
O2 Cs1 O6 133.5(3)
O1 Cs1 O6 100.9(3)
O5 Cs1 O6 95.2(3)
O10 Cs1 O6 55.1(3)
O8 Cs1 O6 86.0(3)
O7 Cs1 O6 52.2(2)
O9 Cs1 O6 89.8(2)
O2 Cs1 O4 95.7(4)
O1 Cs1 O4 93.2(4)
O5 Cs1 O4 54.1(4)
O10 Cs1 O4 77.7(4)
O8 Cs1 O4 123.5(4)
O7 Cs1 O4 176.1(3)
O9 Cs1 O4 80.1(4)
O6 Cs1 O4 128.0(3)
O2 Cs1 O3 50.7(3)
O1 Cs1 O3 88.1(4)
O5 Cs1 O3 91.7(3)
O10 Cs1 O3 120.1(3)
O8 Cs1 O3 87.0(3)
O7 Cs1 O3 126.4(3)
O9 Cs1 O3 81.2(3)
O6 Cs1 O3 170.8(2)
O4 Cs1 O3 52.6(3)
C16 O1 C25 109(2)
C16 O1 Cs1 114.0(15)
C25 O1 Cs1 116.5(13)
O1 C16 C17 136(3)
C16 C17 O2 110.8(12)
C18 O2 C17 104.7(13)
C18 O2 Cs1 128.3(12)
C17 O2 Cs1 111.2(7)
O2 C18 C19 115.6(19)
O3 C19 C18 133.0(18)
C20 O3 C19 151(3)
C20 O3 Cs1 88.0(17)
C19 O3 Cs1 103.1(10)
O3 C20 C21 174(3)
C20 C21 O4 108.1(13)
C22 O4 C21 144(2)
C22 O4 Cs1 90.8(15)
C21 O4 Cs1 110.1(8)
O4 C22 C23 150(2)
C22 C23 O5 98.9(15)
C24 O5 C23 118(2)
C24 O5 Cs1 107.5(17)
C23 O5 Cs1 118.3(10)
C25 C24 O5 133(3)
C24 C25 O1 111(3)
C26 O6 C35 111.3(10)
C26 O6 Cs1 120.7(7)
C35 O6 Cs1 114.4(7)
O6 C26 C27 107.4(11)
O7 C27 C26 119.5(11)
C28 O7 C27 119.5(15)
C28 O7 Cs1 119.0(13)
C27 O7 Cs1 110.6(7)
C29 C28 O7 123(2)
C28 C29 O8 132.8(18)
C30 O8 C29 135(2)
C30 O8 Cs1 101.0(15)
C29 O8 Cs1 110.8(10)
O8 C30 C31 145.4(19)
C30 C31 O9 102.0(14)
C32 O9 C31 125.1(13)
C32 O9 Cs1 96.7(13)
C31 O9 Cs1 111.9(7)
O9 C32 C33 143(2)
C32 C33 O10 106.0(12)
C34 O10 C33 115.6(13)
C34 O10 Cs1 106.9(11)
C33 O10 Cs1 114.4(8)
O10 C34 C35 137.5(16)
C34 C35 O6 113.2(13)
O20 Cs2 O16 55.5(3)
O20 Cs2 O19 55.9(4)
O16 Cs2 O19 92.9(2)
O20 Cs2 O14 114.4(5)
O16 Cs2 O14 161.5(5)
O19 Cs2 O14 92.3(3)
O20 Cs2 O18 100.4(3)
O16 Cs2 O18 97.1(3)
O19 Cs2 O18 53.3(4)
O14 Cs2 O18 100.2(5)
O20 Cs2 O17 92.8(3)
O16 Cs2 O17 51.7(4)
O19 Cs2 O17 87.0(3)
O14 Cs2 O17 146.4(6)
O18 Cs2 O17 53.6(3)
O20 Cs2 O12 137.1(5)
O16 Cs2 O12 90.0(4)
O19 Cs2 O12 162.7(5)
O14 Cs2 O12 90.4(5)
O18 Cs2 O12 109.3(5)
O17 Cs2 O12 81.4(4)
O20 Cs2 O15 72.2(4)
O16 Cs2 O15 105.4(6)
O19 Cs2 O15 98.2(5)
O14 Cs2 O15 56.2(6)
O18 Cs2 O15 144.8(5)
O17 Cs2 O15 157.0(5)
O12 Cs2 O15 97.5(5)
O20 Cs2 O11 89.9(4)
O16 Cs2 O11 72.3(3)
O19 Cs2 O11 144.3(5)
O14 Cs2 O11 93.5(4)
O18 Cs2 O11 157.6(5)
O17 Cs2 O11 106.5(4)
O12 Cs2 O11 52.4(5)
O15 Cs2 O11 57.4(5)
O20 Cs2 O13 165.0(4)
O16 Cs2 O13 139.4(5)
O19 Cs2 O13 115.8(5)
O14 Cs2 O13 51.3(5)
O18 Cs2 O13 80.3(4)
O17 Cs2 O13 99.4(4)
O12 Cs2 O13 54.2(5)
O15 Cs2 O13 98.5(5)
O11 Cs2 O13 94.8(4)
C45 O11 C36 144(2)
C45 O11 Cs2 92.7(19)
C36 O11 Cs2 113.9(14)
C37 C36 O11 102(2)
C36 C37 O12 156(3)
C37 O12 C38 135(3)
C37 O12 Cs2 89.6(19)
C38 O12 Cs2 109.7(14)
C39 C38 O12 117(2)
O13 C39 C38 160(3)
C39 O13 C40 146(2)
C39 O13 Cs2 98(2)
C40 O13 Cs2 91.2(17)
C41 C40 O13 122.3(16)
C40 C41 O14 94.6(16)
C41 O14 C42 112(3)
C41 O14 Cs2 126(2)
C42 O14 Cs2 107.0(12)
C43 C42 O14 116(3)
O15 C43 C42 147(4)
C43 O15 C44 117(3)
C43 O15 Cs2 97(2)
C44 O15 Cs2 108.5(14)
C45 C44 O15 115.4(18)
O11 C45 C44 149(3)
C46 O16 C55 107.7(16)
C46 O16 Cs2 124.1(12)
C55 O16 Cs2 105.2(9)
O16 C46 C47 103.4(19)
O17 C47 C46 120.2(14)
C48 O17 C47 130.5(19)
C48 O17 Cs2 102.2(12)
C47 O17 Cs2 109.8(10)
C49 C48 O17 151(3)
C48 C49 O18 109.8(12)
C50 O18 C49 126.2(15)
C50 O18 Cs2 99.3(14)
C49 O18 Cs2 114.2(7)
C51 C50 O18 133(2)
C50 C51 O19 99.2(14)
C52 O19 C51 117(2)
C52 O19 Cs2 106.9(17)
C51 O19 Cs2 122.6(14)
C53 C52 O19 140(4)
C52 C53 O20 114(2)
C54 O20 C53 117.7(17)
C54 O20 Cs2 121.7(12)
C53 O20 Cs2 109.6(10)
O20 C54 C55 112.5(18)
C54 C55 O16 121.4(16)

loop_
_geom_bond_atom_site_label_1
_geom_bond_atom_site_label_2
_geom_bond_distance
Li1 N2 1.949(14)
Li1 N6 1.965(15)
Li1 N4 2.001(16)
N1 C1 1.330(9)
N1 C5 1.358(8)
N2 C5 1.329(8)
C1 C2 1.334(11)
C2 C3 1.423(13)
C3 C4 1.335(11)
C4 C5 1.397(8)
N3 C6 1.319(11)
N3 C10 1.383(9)
N4 C10 1.305(9)
C6 C7 1.383(13)
C7 C8 1.363(11)
C8 C9 1.369(10)
C9 C10 1.420(9)
N5 C11 1.255(14)
N5 C15 1.333(13)
N6 C15 1.370(10)
C11 C12 1.357(15)
C12 C13 1.339(14)
C13 C14 1.358(13)
C14 C15 1.324(12)
Cs1 O2 3.058(8)
Cs1 O1 3.063(12)
Cs1 O5 3.140(13)
Cs1 O10 3.132(9)
Cs1 O8 3.216(12)
Cs1 O7 3.175(9)
Cs1 O9 3.233(10)
Cs1 O6 3.234(8)
Cs1 O4 3.295(13)
Cs1 O3 3.397(13)
O1 C16 1.179(17)
O1 C25 1.41(2)
C16 C17 1.31(2)
C17 O2 1.566(15)
O2 C18 1.160(14)
C18 C19 1.32(2)
C19 O3 1.264(17)
O3 C20 1.021(14)
C20 C21 1.201(16)
C21 O4 1.389(16)
O4 C22 1.141(16)
C22 C23 1.29(2)
C23 O5 1.45(2)
O5 C24 1.26(2)
C24 C25 1.29(3)
O6 C26 1.310(12)
O6 C35 1.408(13)
C26 C27 1.379(15)
C27 O7 1.430(13)
O7 C28 1.194(16)
C28 C29 1.31(2)
C29 O8 1.284(18)
O8 C30 1.122(14)
C30 C31 1.248(17)
C31 O9 1.476(15)
O9 C32 1.227(16)
C32 C33 1.302(19)
C33 O10 1.459(17)
O10 C34 1.285(18)
C34 C35 1.29(2)
Cs2 O20 3.121(10)
Cs2 O16 3.129(9)
Cs2 O19 3.155(10)
Cs2 O14 3.14(2)
Cs2 O18 3.182(9)
Cs2 O17 3.204(10)
Cs2 O12 3.252(17)
Cs2 O15 3.225(17)
Cs2 O11 3.274(16)
Cs2 O13 3.326(18)
O11 C45 1.16(2)
O11 C36 1.32(2)
C36 C37 1.16(3)
C37 O12 1.18(2)
O12 C38 1.37(2)
C38 C39 1.24(3)
C39 O13 1.067(19)
O13 C40 1.41(2)
C40 C41 1.36(4)
C41 O14 1.23(2)
O14 C42 1.44(3)
C42 C43 1.17(3)
C43 O15 1.13(3)
O15 C44 1.40(3)
C44 C45 1.35(4)
O16 C46 1.211(17)
O16 C55 1.51(2)
C46 C47 1.47(2)
C47 O17 1.390(17)
O17 C48 1.196(17)
C48 C49 1.13(2)
C49 O18 1.446(16)
O18 C50 1.36(2)
C50 C51 1.31(4)
C51 O19 1.34(3)
O19 C52 1.26(3)
C52 C53 1.20(3)
C53 O20 1.48(2)
O20 C54 1.293(18)
C54 C55 1.37(2)
